data_1557321
loop_
_publ_author_name
'de Freitas, Jorge F.'
'Brown, Shayne'
'Oberndorfer, James S.'
'Crundwell, Guy'

_publ_section_title
;
 6-Nitro-2,3-bis(thiophen-2-yl)quinoxaline
;
_journal_coeditor_code FF4034
_journal_issue 2
_journal_name_full IUCrData
_journal_page_first x200203
_journal_paper_doi 10.1107/S2414314620002035
_journal_volume 5
_journal_year 2020
_chemical_formula_iupac 'C16 H9 N3 O2 S2'
_chemical_formula_moiety 'C16 H9 N3 O2 S2'
_chemical_formula_sum 'C16 H9 N3 O2 S2'
_chemical_formula_weight 339.38
_chemical_melting_point 474
_chemical_name_common
;
6-Nitro-2,3-bis(thien-2-yl)quinoxaline
;
_chemical_name_systematic
;
6-Nitro-2,3-bis(thiophen-2-yl)quinoxaline
;
_space_group_crystal_system monoclinic
_space_group_IT_number 14
_space_group_name_Hall '-P 2ybc'
_space_group_name_H-M_alt 'P 1 21/c 1'
_atom_sites_solution_hydrogens geom
_atom_sites_solution_primary direct
_atom_sites_solution_secondary difmap
_audit_creation_method
;
Olex2 1.2
(compiled 2018.04.03 svn.r3497 for OlexSys, GUI svn.r5486)
;
_cell_angle_alpha 90.00
_cell_angle_beta 105.610(3)
_cell_angle_gamma 90.00
_cell_formula_units_Z 4
_cell_length_a 11.7649(4)
_cell_length_b 5.3386(2)
_cell_length_c 24.3536(8)
_cell_measurement_reflns_used 4982
_cell_measurement_temperature 293(2)
_cell_measurement_theta_max 34.6699
_cell_measurement_theta_min 4.1858
_cell_volume 1473.18(9)
_computing_cell_refinement
;
CrysAlis RED (Oxford Diffraction, 2009)
;
_computing_data_collection
;
CrysAlis CCD (Oxford Diffraction, 2009)
;
_computing_data_reduction
;
CrysAlis RED  (Oxford Diffraction, 2009)
;
_computing_molecular_graphics
;
ORTEP-3 for Windows (Farrugia, 2012)
;
_computing_publication_material
;
<i>OLEX2</i> (Bourhis <i>et al.</i>,  2015)
;
_computing_structure_refinement
;
SHELXL2014 (Sheldrick, 2008)
;
_computing_structure_solution
;
SHELXS2014 (Sheldrick, 2008)
;
_diffrn_ambient_temperature 293(2)
_diffrn_measured_fraction_theta_full 0.997
_diffrn_measured_fraction_theta_max 0.929
_diffrn_measurement_device_type 'Oxford Diffraction Xcalibur, Sapphire3'
_diffrn_measurement_method 'phi and omega scans'
_diffrn_radiation_monochromator graphite
_diffrn_radiation_type MoK\a
_diffrn_radiation_wavelength 0.71073
_diffrn_reflns_av_R_equivalents 0.0197
_diffrn_reflns_av_unetI/netI 0.0328
_diffrn_reflns_limit_h_max 18
_diffrn_reflns_limit_h_min -18
_diffrn_reflns_limit_k_max 7
_diffrn_reflns_limit_k_min -8
_diffrn_reflns_limit_l_max 38
_diffrn_reflns_limit_l_min -36
_diffrn_reflns_number 12501
_diffrn_reflns_theta_full 29.00
_diffrn_reflns_theta_max 34.74
_diffrn_reflns_theta_min 4.19
_diffrn_source 'fine-focus sealed tube'
_exptl_absorpt_coefficient_mu 0.374
_exptl_absorpt_correction_T_max 1.00000
_exptl_absorpt_correction_T_min 0.87071
_exptl_absorpt_correction_type multi-scan
_exptl_absorpt_process_details
;
(CrysAlisPro; Oxford Diffraction, 2009)
;
_exptl_crystal_colour yellow
_exptl_crystal_density_diffrn 1.530
_exptl_crystal_density_method 'not measured'
_exptl_crystal_description block
_exptl_crystal_F_000 696
_exptl_crystal_size_max 0.40
_exptl_crystal_size_mid 0.30
_exptl_crystal_size_min 0.18
_refine_diff_density_max 0.514
_refine_diff_density_min -0.334
_refine_ls_extinction_method none
_refine_ls_goodness_of_fit_ref 1.060
_refine_ls_hydrogen_treatment constr
_refine_ls_matrix_type full
_refine_ls_number_parameters 208
_refine_ls_number_reflns 5931
_refine_ls_number_restraints 0
_refine_ls_restrained_S_all 1.060
_refine_ls_R_factor_all 0.0994
_refine_ls_R_factor_gt 0.0624
_refine_ls_shift/su_max 0.001
_refine_ls_shift/su_mean 0.000
_refine_ls_structure_factor_coef Fsqd
_refine_ls_weighting_details 'calc w=1/[\s^2^(Fo^2^)+(0.0958P)^2^+0.3970P] where P=(Fo^2^+2Fc^2^)/3'
_refine_ls_weighting_scheme calc
_refine_ls_wR_factor_gt 0.1848
_refine_ls_wR_factor_ref 0.1988
_reflns_number_gt 3620
_reflns_number_total 5931
_reflns_threshold_expression 'I > 2\s(I)'
_cod_data_source_file ff4034sup1.cif
_cod_data_source_block I
_cod_database_code 1557321

loop_
_space_group_symop_id
_space_group_symop_operation_xyz
1 'x, y, z'
2 '-x, y+1/2, -z+1/2'
3 '-x, -y, -z'
4 'x, -y-1/2, z-1/2'

loop_
_atom_site_type_symbol
_atom_site_label
_atom_site_fract_x
_atom_site_fract_y
_atom_site_fract_z
_atom_site_U_iso_or_equiv
_atom_site_adp_type
_atom_site_calc_flag
_atom_site_occupancy
_atom_site_disorder_assembly
_atom_site_disorder_group
S S1 0.16791(7) 0.82603(13) 0.52719(3) 0.0622(2) Uani d 1 . .
S S2 0.02258(6) 1.15002(14) 0.31003(3) 0.0592(2) Uani d 1 . .
O O1 0.30694(18) 0.1759(4) 0.20797(8) 0.0669(5) Uani d 1 . .
O O2 0.43910(18) -0.0612(4) 0.26181(9) 0.0663(5) Uani d 1 . .
N N2 0.20929(14) 0.7957(3) 0.33911(7) 0.0357(3) Uani d 1 . .
N N1 0.36211(14) 0.6752(3) 0.44590(7) 0.0369(3) Uani d 1 . .
N N3 0.37406(17) 0.1200(4) 0.25404(8) 0.0463(4) Uani d 1 . .
C C1 0.27918(15) 0.8444(4) 0.44089(8) 0.0328(4) Uani d 1 . .
C C2 0.20193(15) 0.9143(3) 0.38578(7) 0.0323(3) Uani d 1 . .
C C3 0.29042(16) 0.6090(3) 0.34485(8) 0.0322(3) Uani d 1 . .
C C4 0.29411(17) 0.4671(4) 0.29649(8) 0.0373(4) Uani d 1 . .
H H4 0.2428 0.5008 0.2609 0.045 Uiso calc 1 . .
C C5 0.37543(17) 0.2785(4) 0.30344(8) 0.0361(4) Uani d 1 . .
C C6 0.45704(19) 0.2266(4) 0.35510(9) 0.0445(5) Uani d 1 . .
H H6 0.5124 0.0998 0.3576 0.053 Uiso calc 1 . .
C C7 0.45498(19) 0.3639(4) 0.40225(9) 0.0442(5) Uani d 1 . .
H H7 0.5094 0.3318 0.4370 0.053 Uiso calc 1 . .
C C8 0.37005(16) 0.5542(4) 0.39796(8) 0.0343(4) Uani d 1 . .
C C9 0.26743(17) 0.9512(4) 0.49523(8) 0.0369(4) Uani d 1 . .
C C10 0.3322(2) 1.1441(5) 0.52755(8) 0.0452(5) Uani d 1 . .
H H10 0.3919 1.2336 0.5179 0.054 Uiso calc 1 . .
C C11 0.2935(2) 1.1845(5) 0.57763(9) 0.0529(6) Uani d 1 . .
H H11 0.3249 1.3084 0.6042 0.063 Uiso calc 1 . .
C C12 0.2088(2) 1.0296(5) 0.58287(10) 0.0567(6) Uani d 1 . .
H H12 0.1756 1.0320 0.6135 0.068 Uiso calc 1 . .
C C13 0.11360(16) 1.1131(4) 0.37766(8) 0.0351(4) Uani d 1 . .
C C14 0.08780(17) 1.2923(4) 0.41567(9) 0.0380(4) Uani d 1 . .
H H14 0.1266 1.3051 0.4542 0.046 Uiso calc 1 . .
C C15 -0.0063(2) 1.4494(5) 0.38591(12) 0.0545(6) Uani d 1 . .
H H15 -0.0363 1.5785 0.4035 0.065 Uiso calc 1 . .
C C16 -0.0479(2) 1.3957(5) 0.33041(13) 0.0607(7) Uani d 1 . .
H H16 -0.1089 1.4836 0.3057 0.073 Uiso calc 1 . .

loop_
_atom_site_aniso_label
_atom_site_aniso_U_11
_atom_site_aniso_U_22
_atom_site_aniso_U_33
_atom_site_aniso_U_12
_atom_site_aniso_U_13
_atom_site_aniso_U_23
S1 0.0796(5) 0.0583(4) 0.0622(4) -0.0135(3) 0.0425(3) -0.0078(3)
S2 0.0561(4) 0.0676(4) 0.0461(3) 0.0207(3) 0.0002(2) 0.0051(3)
O1 0.0714(12) 0.0817(14) 0.0453(10) 0.0018(10) 0.0120(8) -0.0174(9)
O2 0.0820(13) 0.0516(10) 0.0741(12) 0.0145(10) 0.0364(10) -0.0087(9)
N2 0.0348(7) 0.0401(8) 0.0312(7) 0.0049(6) 0.0069(6) 0.0012(6)
N1 0.0352(7) 0.0417(9) 0.0318(8) 0.0048(7) 0.0057(6) 0.0023(6)
N3 0.0508(10) 0.0464(10) 0.0482(10) -0.0082(8) 0.0248(8) -0.0092(8)
C1 0.0307(8) 0.0359(9) 0.0317(8) 0.0016(7) 0.0080(6) 0.0030(7)
C2 0.0301(8) 0.0337(8) 0.0330(8) 0.0012(7) 0.0083(6) 0.0026(7)
C3 0.0313(8) 0.0343(8) 0.0313(8) 0.0004(7) 0.0091(6) 0.0021(7)
C4 0.0376(9) 0.0420(10) 0.0314(8) 0.0030(8) 0.0075(7) 0.0020(7)
C5 0.0374(9) 0.0363(9) 0.0381(9) -0.0019(7) 0.0164(7) -0.0034(7)
C6 0.0410(10) 0.0443(11) 0.0481(11) 0.0107(9) 0.0120(8) 0.0010(9)
C7 0.0389(9) 0.0520(12) 0.0389(10) 0.0155(9) 0.0056(7) 0.0039(9)
C8 0.0304(8) 0.0392(9) 0.0325(8) 0.0026(7) 0.0070(6) 0.0023(7)
C9 0.0382(9) 0.0409(10) 0.0318(9) 0.0066(8) 0.0097(7) 0.0045(7)
C10 0.0478(11) 0.0561(13) 0.0310(9) -0.0003(10) 0.0091(8) -0.0035(8)
C11 0.0652(14) 0.0565(14) 0.0345(11) 0.0066(12) 0.0091(9) -0.0050(9)
C12 0.0774(17) 0.0574(14) 0.0433(12) 0.0127(13) 0.0302(11) 0.0004(10)
C13 0.0317(8) 0.0354(9) 0.0374(9) 0.0026(7) 0.0082(7) 0.0032(7)
C14 0.0367(9) 0.0332(9) 0.0433(10) 0.0069(7) 0.0092(7) 0.0039(7)
C15 0.0541(13) 0.0411(12) 0.0739(17) 0.0140(10) 0.0271(12) 0.0075(11)
C16 0.0462(12) 0.0614(15) 0.0714(17) 0.0211(11) 0.0103(11) 0.0219(13)

loop_
_atom_type_symbol
_atom_type_description
_atom_type_scat_dispersion_real
_atom_type_scat_dispersion_imag
_atom_type_scat_source
C C 0.0033 0.0016 'International Tables Vol C Tables 4.2.6.8 and 6.1.1.4'
H H 0.0000 0.0000 'International Tables Vol C Tables 4.2.6.8 and 6.1.1.4'
N N 0.0061 0.0033 'International Tables Vol C Tables 4.2.6.8 and 6.1.1.4'
O O 0.0106 0.0060 'International Tables Vol C Tables 4.2.6.8 and 6.1.1.4'
S S 0.1246 0.1234 'International Tables Vol C Tables 4.2.6.8 and 6.1.1.4'

loop_
_geom_angle_atom_site_label_1
_geom_angle_atom_site_label_2
_geom_angle_atom_site_label_3
_geom_angle_site_symmetry_1
_geom_angle_site_symmetry_3
_geom_angle
_geom_angle_publ_flag
C12 S1 C9 . . 91.82(12) yes
C16 S2 C13 . . 92.06(12) yes
C2 N2 C3 . . 117.91(15) yes
C1 N1 C8 . . 117.97(16) yes
O1 N3 C5 . . 118.3(2) yes
O2 N3 O1 . . 124.1(2) yes
O2 N3 C5 . . 117.62(19) yes
N1 C1 C2 . . 121.85(17) yes
N1 C1 C9 . . 115.35(16) yes
C2 C1 C9 . . 122.76(16) yes
N2 C2 C1 . . 120.08(16) yes
N2 C2 C13 . . 116.08(16) yes
C1 C2 C13 . . 123.84(16) yes
N2 C3 C4 . . 119.05(16) yes
N2 C3 C8 . . 121.41(17) yes
C8 C3 C4 . . 119.54(17) yes
C3 C4 H4 . . 121.0 no
C5 C4 C3 . . 118.00(17) yes
C5 C4 H4 . . 121.0 no
C4 C5 N3 . . 118.04(18) yes
C4 C5 C6 . . 123.28(18) yes
C6 C5 N3 . . 118.66(19) yes
C5 C6 H6 . . 120.4 no
C7 C6 C5 . . 119.27(19) yes
C7 C6 H6 . . 120.4 no
C6 C7 H7 . . 120.1 no
C6 C7 C8 . . 119.78(19) yes
C8 C7 H7 . . 120.1 no
N1 C8 C3 . . 120.51(17) yes
N1 C8 C7 . . 119.36(16) yes
C3 C8 C7 . . 120.06(17) yes
C1 C9 S1 . . 119.81(15) yes
C10 C9 S1 . . 111.71(16) yes
C10 C9 C1 . . 128.42(19) yes
C9 C10 H10 . . 125.0 no
C9 C10 C11 . . 110.0(2) yes
C11 C10 H10 . . 125.0 no
C10 C11 H11 . . 122.9 no
C12 C11 C10 . . 114.1(2) yes
C12 C11 H11 . . 122.9 no
S1 C12 H12 . . 123.8 no
C11 C12 S1 . . 112.30(18) yes
C11 C12 H12 . . 123.8 no
C2 C13 S2 . . 116.76(14) yes
C14 C13 S2 . . 111.13(14) yes
C14 C13 C2 . . 132.09(17) yes
C13 C14 H14 . . 125.1 no
C13 C14 C15 . . 109.80(19) yes
C15 C14 H14 . . 125.1 no
C14 C15 H15 . . 122.8 no
C16 C15 C14 . . 114.3(2) yes
C16 C15 H15 . . 122.8 no
S2 C16 H16 . . 123.7 no
C15 C16 S2 . . 112.70(18) yes
C15 C16 H16 . . 123.7 no

loop_
_geom_bond_atom_site_label_1
_geom_bond_atom_site_label_2
_geom_bond_site_symmetry_2
_geom_bond_distance
_geom_bond_publ_flag
S1 C9 . 1.707(2) yes
S1 C12 . 1.703(3) yes
S2 C13 . 1.7171(19) yes
S2 C16 . 1.696(3) yes
O1 N3 . 1.223(3) yes
O2 N3 . 1.216(3) yes
N2 C2 . 1.324(2) yes
N2 C3 . 1.361(2) yes
N1 C1 . 1.311(2) yes
N1 C8 . 1.359(2) yes
N3 C5 . 1.467(3) yes
C1 C2 . 1.453(2) yes
C1 C9 . 1.481(3) yes
C2 C13 . 1.461(3) yes
C3 C4 . 1.411(3) yes
C3 C8 . 1.408(2) yes
C4 H4 . 0.9300 no
C4 C5 . 1.368(3) yes
C5 C6 . 1.390(3) yes
C6 H6 . 0.9300 no
C6 C7 . 1.368(3) yes
C7 H7 . 0.9300 no
C7 C8 . 1.409(3) yes
C9 C10 . 1.392(3) yes
C10 H10 . 0.9300 no
C10 C11 . 1.428(3) yes
C11 H11 . 0.9300 no
C11 C12 . 1.327(4) yes
C12 H12 . 0.9300 no
C13 C14 . 1.420(3) yes
C14 H14 . 0.9300 no
C14 C15 . 1.422(3) yes
C15 H15 . 0.9300 no
C15 C16 . 1.339(4) yes
C16 H16 . 0.9300 no

_cod_database_fobs_code 1557321
